data_7223168
loop_
_publ_author_name
'Mills, Michelle B.'
'Hollingshead, Andrew G.'
'Maahs, Adam C.'
'Soldatov, Dmitriy V.'
'Preuss, Kathryn E.'

_publ_section_title
;
 Isomerization of a lanthanide complex using a humming top guest template:
 a solid-to-solid reaction
;
_journal_issue 41
_journal_name_full CrystEngComm
_journal_page_first 7816
_journal_paper_doi 10.1039/C5CE01680K
_journal_volume 17
_journal_year 2015
_chemical_formula_moiety 'C27 H9 Br2 Ce F18 N6 O6 S4'
_chemical_formula_sum 'C27 H9 Br2 Ce F18 N6 O6 S4'
_chemical_formula_weight 1283.58
_chemical_name_common '[Ce(hfac)3(BrPyDTDA)2]'
_chemical_name_systematic
;
 ?
;
_chemical_properties_physical 'Air-sensitive, Moisture-sensitive, Oxygen-sensitive'
_space_group_crystal_system monoclinic
_space_group_IT_number 14
_space_group_name_Hall '-P 2yn'
_space_group_name_H-M_alt 'P 1 21/n 1'
_symmetry_space_group_name_Hall '-P 2yn'
_symmetry_space_group_name_H-M 'P 1 21/n 1'
_atom_sites_solution_hydrogens geom
_audit_creation_method SHELXL-2013
_audit_update_record
;
2015-07-27 deposited with the CCDC.
2015-09-21 downloaded from the CCDC.
;
_cell_angle_alpha 90
_cell_angle_beta 91.3502(15)
_cell_angle_gamma 90
_cell_formula_units_Z 4
_cell_length_a 16.7572(3)
_cell_length_b 12.4340(2)
_cell_length_c 19.4838(3)
_cell_measurement_reflns_used 14482
_cell_measurement_temperature 150(2)
_cell_measurement_theta_max 75.8100
_cell_measurement_theta_min 9.1140
_cell_volume 4058.50(12)
_computing_cell_refinement
;
CrysAlisPro, Agilent Technologies,
Version 1.171.36.28 (release 01-02-2013 CrysAlis171 .NET)
(compiled Feb  1 2013,16:14:44)
;
_computing_data_collection
;
CrysAlisPro, Agilent Technologies,
Version 1.171.36.28 (release 01-02-2013 CrysAlis171 .NET)
(compiled Feb  1 2013,16:14:44)
;
_computing_data_reduction
;
CrysAlisPro, Agilent Technologies,
Version 1.171.36.28 (release 01-02-2013 CrysAlis171 .NET)
(compiled Feb  1 2013,16:14:44)
;
_computing_structure_refinement 'SHELXL-2013 (Sheldrick, 2013)'
_computing_structure_solution 'SHELXS-2013 (Sheldrick, 2013)'
_diffrn_ambient_temperature 150(2)
_diffrn_detector_area_resol_mean 10.3693
_diffrn_measured_fraction_theta_full 1.000
_diffrn_measured_fraction_theta_max 0.996
_diffrn_measurement_device_type 'SuperNova, Dual, Cu at zero, Atlas'
_diffrn_measurement_method '\w scans'
_diffrn_radiation_type CuK\a
_diffrn_radiation_wavelength 1.54184
_diffrn_reflns_av_unetI/netI 0.0204
_diffrn_reflns_laue_measured_fraction_full 1.000
_diffrn_reflns_laue_measured_fraction_max 0.996
_diffrn_reflns_limit_h_max 17
_diffrn_reflns_limit_h_min -21
_diffrn_reflns_limit_k_max 15
_diffrn_reflns_limit_k_min -15
_diffrn_reflns_limit_l_max 24
_diffrn_reflns_limit_l_min -24
_diffrn_reflns_number 15668
_diffrn_reflns_point_group_measured_fraction_full 1.000
_diffrn_reflns_point_group_measured_fraction_max 0.996
_diffrn_reflns_theta_full 67.684
_diffrn_reflns_theta_max 76.393
_diffrn_reflns_theta_min 3.439
_diffrn_source 'SuperNova (Cu) X-ray Source'
_exptl_absorpt_coefficient_mu 14.137
_exptl_absorpt_correction_T_max 1.00000
_exptl_absorpt_correction_T_min 0.80223
_exptl_absorpt_correction_type multi-scan
_exptl_absorpt_process_details
;
CrysAlisPro, Agilent Technologies,
Version 1.171.36.28 (release 01-02-2013 CrysAlis171 .NET)
(compiled Feb  1 2013,16:14:44)
Empirical absorption correction using spherical harmonics,
 implemented in SCALE3 ABSPACK scaling algorithm.
;
_exptl_crystal_colour red
_exptl_crystal_density_diffrn 2.101
_exptl_crystal_description prism
_exptl_crystal_F_000 2460
_exptl_crystal_recrystallization_method Sublimation
_exptl_crystal_size_max 0.160
_exptl_crystal_size_mid 0.100
_exptl_crystal_size_min 0.080
_refine_diff_density_max 1.549
_refine_diff_density_min -2.020
_refine_diff_density_rms 0.135
_refine_ls_extinction_method none
_refine_ls_goodness_of_fit_ref 1.071
_refine_ls_hydrogen_treatment constr
_refine_ls_matrix_type full
_refine_ls_number_parameters 577
_refine_ls_number_reflns 15668
_refine_ls_number_restraints 954
_refine_ls_restrained_S_all 1.094
_refine_ls_R_factor_all 0.0644
_refine_ls_R_factor_gt 0.0580
_refine_ls_shift/su_max 0.001
_refine_ls_shift/su_mean 0.000
_refine_ls_structure_factor_coef Fsqd
_refine_ls_weighting_details 'w=1/[\s^2^(Fo^2^)+(0.0686P)^2^+16.0126P] where P=(Fo^2^+2Fc^2^)/3'
_refine_ls_weighting_scheme calc
_refine_ls_wR_factor_gt 0.1445
_refine_ls_wR_factor_ref 0.1486
_reflns_Friedel_coverage 0.000
_reflns_number_gt 14216
_reflns_number_total 15668
_reflns_threshold_expression 'I > 2\s(I)'
_cod_data_source_file c5ce01680k2.cif
_cod_data_source_block shelx
_cod_database_code 7223168
_shelx_space_group_comment
;
The symmetry employed for this shelxl refinement is uniquely defined
by the following loop, which should always be used as a source of
symmetry information in preference to the above space-group names.
They are only intended as comments.
;
_shelx_estimated_absorpt_t_min 0.242
_shelx_estimated_absorpt_t_max 0.282
_shelxl_version_number 2013-4

loop_
_space_group_symop_operation_xyz
'x, y, z'
'-x+1/2, y+1/2, -z+1/2'
'-x, -y, -z'
'x-1/2, -y-1/2, z-1/2'

loop_
_atom_site_label
_atom_site_type_symbol
_atom_site_fract_x
_atom_site_fract_y
_atom_site_fract_z
_atom_site_U_iso_or_equiv
_atom_site_adp_type
_atom_site_occupancy
_atom_site_site_symmetry_order
_atom_site_calc_flag
_atom_site_refinement_flags_posn
_atom_site_refinement_flags_adp
Ce1 Ce 0.44569(2) 0.77214(3) 0.75172(2) 0.02705(11) Uani 1 1 d . U
C5 C 0.2773(4) 0.6594(6) 0.8442(3) 0.0326(13) Uani 1 1 d . U
C6 C 0.3390(4) 0.6651(6) 0.9000(3) 0.0328(14) Uani 1 1 d . U
C7 C 0.3194(5) 0.6507(8) 0.9676(4) 0.0431(17) Uani 1 1 d . U
H7 H 0.2652 0.6449 0.9802 0.052 Uiso 1 1 calc R U
C8 C 0.3802(5) 0.6449(8) 1.0170(4) 0.0467(18) Uani 1 1 d . U
H8 H 0.3689 0.6352 1.0641 0.056 Uiso 1 1 calc R U
C9 C 0.4576(5) 0.6537(7) 0.9954(4) 0.0419(16) Uani 1 1 d . U
C10 C 0.4726(5) 0.6708(7) 0.9268(4) 0.0403(16) Uani 1 1 d . U
H10 H 0.5264 0.6777 0.9130 0.048 Uiso 1 1 calc R U
C25 C 0.2763(4) 0.8954(6) 0.6584(3) 0.0283(12) Uani 1 1 d . U
C26 C 0.3329(4) 0.8807(6) 0.6012(3) 0.0316(13) Uani 1 1 d . U
C27 C 0.3073(5) 0.8955(8) 0.5339(4) 0.0450(17) Uani 1 1 d . U
H27 H 0.2533 0.9124 0.5228 0.054 Uiso 1 1 calc R U
C28 C 0.3639(6) 0.8845(8) 0.4826(4) 0.0485(19) Uani 1 1 d . U
H28 H 0.3494 0.8923 0.4354 0.058 Uiso 1 1 calc R U
C29 C 0.4408(6) 0.8622(8) 0.5026(4) 0.0503(19) Uani 1 1 d . U
C30 C 0.4620(5) 0.8485(8) 0.5708(4) 0.0487(19) Uani 1 1 d . U
H30 H 0.5160 0.8335 0.5832 0.058 Uiso 1 1 calc R U
C42 C 0.4362(8) 0.9827(8) 0.8705(5) 0.071(3) Uani 1 1 d . U
C43 C 0.4961(10) 1.0443(9) 0.8431(7) 0.086(3) Uani 1 1 d . U
H43 H 0.5172 1.1025 0.8693 0.104 Uiso 1 1 calc R U
C44 C 0.5256(9) 1.0249(10) 0.7808(7) 0.083(3) Uani 1 1 d . U
C46 C 0.3999(10) 1.0173(11) 0.9371(6) 0.089(4) Uani 1 1 d . U
C47 C 0.5932(13) 1.0985(15) 0.7536(10) 0.117(5) Uani 1 1 d . U
C52 C 0.6412(5) 0.7865(11) 0.8141(5) 0.068(3) Uani 1 1 d . U
C53 C 0.6791(5) 0.7743(11) 0.7527(5) 0.076(3) Uani 1 1 d . U
H53 H 0.7358 0.7745 0.7529 0.091 Uiso 1 1 calc R U
C54 C 0.6387(6) 0.7621(11) 0.6915(5) 0.069(3) Uani 1 1 d . U
C56 C 0.6927(7) 0.7999(17) 0.8823(8) 0.097(4) Uani 1 1 d . U
C57 C 0.6860(7) 0.7563(17) 0.6256(7) 0.094(4) Uani 1 1 d . U
C62 C 0.5306(8) 0.5205(9) 0.7280(6) 0.075(3) Uani 1 1 d . U
C63 C 0.4993(9) 0.4980(9) 0.6644(6) 0.078(3) Uani 1 1 d . U
H63 H 0.5217 0.4414 0.6384 0.094 Uiso 1 1 calc R U
C64 C 0.4355(8) 0.5557(9) 0.6368(5) 0.069(3) Uani 1 1 d . U
C66 C 0.5966(11) 0.4467(13) 0.7566(10) 0.106(4) Uani 1 1 d . U
C67 C 0.3953(10) 0.5224(12) 0.5677(6) 0.090(4) Uani 1 1 d . U
N1 N 0.3027(3) 0.6672(5) 0.7790(3) 0.0293(11) Uani 1 1 d . U
N4 N 0.2020(3) 0.6427(5) 0.8593(3) 0.0354(13) Uani 1 1 d . U
N11 N 0.4142(3) 0.6782(5) 0.8790(3) 0.0332(12) Uani 1 1 d . U
N21 N 0.3069(3) 0.8902(5) 0.7225(3) 0.0291(11) Uani 1 1 d . U
N24 N 0.2007(4) 0.9139(6) 0.6441(3) 0.0367(13) Uani 1 1 d . U
N31 N 0.4068(4) 0.8560(6) 0.6203(3) 0.0378(13) Uani 1 1 d . U
O41 O 0.4053(4) 0.8972(5) 0.8442(3) 0.0510(15) Uani 1 1 d . U
O45 O 0.5069(4) 0.9536(5) 0.7389(3) 0.0602(17) Uani 1 1 d . U
O51 O 0.5679(3) 0.7905(6) 0.8247(3) 0.0493(15) Uani 1 1 d . U
O55 O 0.5640(3) 0.7571(6) 0.6809(3) 0.0511(15) Uani 1 1 d . U
O61 O 0.5111(4) 0.5938(5) 0.7680(3) 0.0540(15) Uani 1 1 d . U
O65 O 0.4021(4) 0.6392(5) 0.6624(3) 0.0519(15) Uani 1 1 d . U
F41 F 0.4460(7) 1.0807(7) 0.9747(4) 0.129(4) Uani 1 1 d . U
F42 F 0.3794(8) 0.9348(8) 0.9754(3) 0.135(4) Uani 1 1 d . U
F43 F 0.3325(7) 1.0723(9) 0.9238(4) 0.140(5) Uani 1 1 d . U
F44 F 0.6264(11) 1.1516(14) 0.8019(8) 0.220(9) Uani 1 1 d . U
F45 F 0.5644(13) 1.1710(16) 0.7158(9) 0.250(10) Uani 1 1 d . U
F46 F 0.6438(13) 1.0510(18) 0.7211(15) 0.295(12) Uani 1 1 d . U
F51 F 0.6885(10) 0.8969(17) 0.9037(7) 0.200(7) Uani 1 1 d . U
F52 F 0.6702(5) 0.7375(13) 0.9284(5) 0.180(7) Uani 1 1 d . U
F53 F 0.7692(4) 0.7805(12) 0.8713(5) 0.145(5) Uani 1 1 d . U
F54 F 0.7624(5) 0.7654(12) 0.6344(5) 0.156(6) Uani 1 1 d . U
F55 F 0.6721(10) 0.6754(17) 0.5944(8) 0.230(10) Uani 1 1 d . U
F56 F 0.6673(7) 0.8356(15) 0.5843(6) 0.195(7) Uani 1 1 d . U
F61 F 0.6553(11) 0.5037(15) 0.7818(15) 0.283(11) Uani 1 1 d . U
F62 F 0.5777(10) 0.3938(15) 0.8059(6) 0.205(8) Uani 1 1 d . U
F63 F 0.6282(8) 0.3865(10) 0.7118(6) 0.167(6) Uani 1 1 d . U
F64 F 0.4414(9) 0.4453(9) 0.5378(5) 0.156(5) Uani 1 1 d . U
F65 F 0.3287(7) 0.4724(13) 0.5794(5) 0.180(7) Uani 1 1 d . U
F66 F 0.3877(9) 0.5964(10) 0.5258(5) 0.151(5) Uani 1 1 d . U
S2 S 0.23217(10) 0.64850(14) 0.72053(8) 0.0328(3) Uani 1 1 d . U
S3 S 0.14261(10) 0.62817(17) 0.79228(9) 0.0401(4) Uani 1 1 d . U
S22 S 0.24198(10) 0.91453(14) 0.78213(8) 0.0324(3) Uani 1 1 d . U
S23 S 0.14695(10) 0.93454(16) 0.71220(9) 0.0392(4) Uani 1 1 d . U
Br9 Br 0.54604(6) 0.63890(9) 1.05614(4) 0.0557(3) Uani 1 1 d . U
Br29 Br 0.52405(9) 0.84987(13) 0.43913(6) 0.0876(5) Uani 1 1 d . U

loop_
_atom_site_aniso_label
_atom_site_aniso_U_11
_atom_site_aniso_U_22
_atom_site_aniso_U_33
_atom_site_aniso_U_23
_atom_site_aniso_U_13
_atom_site_aniso_U_12
Ce1 0.01485(16) 0.03045(18) 0.03603(19) 0.00328(14) 0.00472(12) 0.00013(13)
C5 0.021(3) 0.038(4) 0.039(3) -0.007(3) 0.010(2) -0.004(3)
C6 0.022(3) 0.041(4) 0.036(3) -0.005(3) 0.008(2) -0.003(3)
C7 0.028(3) 0.066(5) 0.037(3) -0.009(3) 0.009(3) -0.004(3)
C8 0.035(4) 0.072(5) 0.034(3) -0.007(3) 0.011(3) -0.004(4)
C9 0.036(4) 0.054(4) 0.036(3) -0.001(3) 0.004(3) -0.004(3)
C10 0.029(3) 0.050(4) 0.043(4) 0.006(3) 0.007(3) -0.002(3)
C25 0.019(3) 0.026(3) 0.040(3) -0.002(2) 0.002(2) 0.008(2)
C26 0.025(3) 0.037(3) 0.033(3) -0.002(2) 0.002(2) 0.004(3)
C27 0.039(4) 0.060(5) 0.036(3) -0.001(3) -0.002(3) 0.001(4)
C28 0.059(5) 0.060(5) 0.027(3) 0.005(3) 0.004(3) 0.007(4)
C29 0.049(4) 0.058(4) 0.045(4) 0.004(3) 0.020(3) 0.008(4)
C30 0.035(4) 0.068(5) 0.044(4) 0.010(3) 0.012(3) 0.011(4)
C42 0.110(7) 0.045(4) 0.055(4) -0.007(3) -0.045(4) 0.018(5)
C43 0.123(8) 0.044(5) 0.090(6) 0.005(5) -0.054(6) -0.022(5)
C44 0.095(6) 0.052(5) 0.100(6) 0.030(4) -0.052(5) -0.029(5)
C46 0.144(9) 0.064(6) 0.056(5) -0.014(5) -0.044(6) 0.043(7)
C47 0.117(9) 0.077(8) 0.154(9) 0.034(7) -0.054(8) -0.056(7)
C52 0.021(3) 0.109(7) 0.074(5) 0.054(5) -0.007(3) -0.014(4)
C53 0.021(3) 0.126(7) 0.080(5) 0.064(5) 0.009(3) 0.002(4)
C54 0.024(4) 0.115(7) 0.070(5) 0.051(5) 0.013(3) 0.011(4)
C56 0.033(5) 0.152(10) 0.105(8) 0.066(7) -0.028(5) -0.027(6)
C57 0.031(5) 0.168(10) 0.083(7) 0.050(7) 0.023(5) 0.016(6)
C62 0.080(6) 0.046(4) 0.101(6) 0.018(4) 0.056(5) 0.025(4)
C63 0.099(7) 0.046(5) 0.092(6) -0.012(4) 0.061(5) 0.008(5)
C64 0.091(6) 0.056(5) 0.063(5) -0.015(4) 0.052(4) -0.020(5)
C66 0.100(8) 0.074(7) 0.147(9) 0.023(7) 0.057(7) 0.049(7)
C67 0.118(8) 0.082(7) 0.072(6) -0.039(5) 0.058(6) -0.045(6)
N1 0.023(2) 0.032(3) 0.033(3) -0.002(2) 0.0058(19) -0.003(2)
N4 0.021(3) 0.046(3) 0.040(3) -0.006(2) 0.012(2) -0.011(2)
N11 0.024(3) 0.042(3) 0.034(3) 0.003(2) 0.009(2) -0.003(2)
N21 0.023(2) 0.034(3) 0.030(2) -0.002(2) 0.0030(19) 0.005(2)
N24 0.020(3) 0.046(3) 0.043(3) -0.004(2) -0.003(2) 0.004(2)
N31 0.025(3) 0.050(4) 0.038(3) 0.004(2) 0.007(2) 0.006(3)
O41 0.070(4) 0.039(3) 0.043(3) -0.012(2) -0.019(3) 0.016(3)
O45 0.052(4) 0.048(3) 0.079(4) 0.023(3) -0.028(3) -0.018(3)
O51 0.021(3) 0.068(4) 0.059(3) 0.029(3) -0.004(2) -0.005(3)
O55 0.024(3) 0.075(4) 0.055(3) 0.026(3) 0.014(2) 0.007(3)
O61 0.045(3) 0.035(3) 0.083(4) 0.017(3) 0.032(3) 0.018(2)
O65 0.056(4) 0.047(3) 0.054(3) -0.018(2) 0.029(3) -0.016(3)
F41 0.208(10) 0.097(6) 0.077(4) -0.044(4) -0.078(5) 0.056(6)
F42 0.252(14) 0.103(7) 0.051(4) -0.022(4) 0.007(5) 0.034(8)
F43 0.184(10) 0.168(10) 0.065(4) -0.047(5) -0.045(5) 0.093(8)
F44 0.237(16) 0.201(15) 0.216(12) 0.067(10) -0.137(11) -0.161(13)
F45 0.30(2) 0.204(15) 0.240(14) 0.130(12) -0.126(13) -0.169(14)
F46 0.175(16) 0.170(16) 0.54(3) -0.003(18) 0.134(18) -0.117(13)
F51 0.190(14) 0.246(17) 0.157(10) -0.008(11) -0.112(10) -0.007(13)
F52 0.061(5) 0.362(19) 0.115(6) 0.143(9) -0.036(4) -0.071(8)
F53 0.028(3) 0.275(14) 0.132(6) 0.106(8) -0.024(4) -0.027(5)
F54 0.042(4) 0.296(16) 0.131(7) 0.097(8) 0.048(4) 0.043(6)
F55 0.209(15) 0.30(2) 0.193(12) -0.115(13) 0.161(12) -0.097(15)
F56 0.097(7) 0.348(19) 0.144(8) 0.157(11) 0.072(6) 0.080(10)
F61 0.156(14) 0.146(14) 0.54(3) 0.010(17) -0.109(17) 0.095(11)
F62 0.222(15) 0.246(16) 0.152(9) 0.101(10) 0.101(9) 0.179(13)
F63 0.193(12) 0.139(9) 0.175(9) 0.043(7) 0.114(8) 0.117(9)
F64 0.239(14) 0.117(8) 0.117(7) -0.067(6) 0.086(8) -0.029(9)
F65 0.164(10) 0.272(16) 0.108(6) -0.092(8) 0.079(6) -0.140(11)
F66 0.246(15) 0.121(9) 0.085(6) -0.015(5) -0.034(7) -0.050(9)
S2 0.0253(7) 0.0364(9) 0.0367(8) -0.0014(6) 0.0036(6) -0.0084(6)
S3 0.0218(8) 0.0514(11) 0.0472(9) -0.0045(7) 0.0073(6) -0.0097(7)
S22 0.0262(7) 0.0362(8) 0.0350(8) 0.0009(6) 0.0071(6) 0.0103(6)
S23 0.0205(7) 0.0469(10) 0.0504(9) 0.0024(7) 0.0040(6) 0.0085(7)
Br9 0.0413(5) 0.0833(7) 0.0421(4) 0.0114(4) -0.0069(3) -0.0105(5)
Br29 0.0942(9) 0.1142(11) 0.0566(6) 0.0209(6) 0.0482(6) 0.0303(8)

loop_
_atom_type_symbol
_atom_type_description
_atom_type_scat_dispersion_real
_atom_type_scat_dispersion_imag
_atom_type_scat_source
C C 0.0181 0.0091 'International Tables Vol C Tables 4.2.6.8 and 6.1.1.4'
H H 0.0000 0.0000 'International Tables Vol C Tables 4.2.6.8 and 6.1.1.4'
Br Br -0.6763 1.2805 'International Tables Vol C Tables 4.2.6.8 and 6.1.1.4'
Ce Ce -1.8482 9.6596 'International Tables Vol C Tables 4.2.6.8 and 6.1.1.4'
F F 0.0727 0.0534 'International Tables Vol C Tables 4.2.6.8 and 6.1.1.4'
N N 0.0311 0.0180 'International Tables Vol C Tables 4.2.6.8 and 6.1.1.4'
O O 0.0492 0.0322 'International Tables Vol C Tables 4.2.6.8 and 6.1.1.4'
S S 0.3331 0.5567 'International Tables Vol C Tables 4.2.6.8 and 6.1.1.4'

loop_
_geom_angle_atom_site_label_1
_geom_angle_atom_site_label_2
_geom_angle_atom_site_label_3
_geom_angle
O55 Ce1 O51 70.2(2)
O55 Ce1 O41 133.9(3)
O51 Ce1 O41 76.2(2)
O55 Ce1 O61 69.1(2)
O51 Ce1 O61 69.7(2)
O41 Ce1 O61 126.3(2)
O55 Ce1 O45 70.9(3)
O51 Ce1 O45 68.7(2)
O41 Ce1 O45 68.0(3)
O61 Ce1 O45 129.6(2)
O55 Ce1 O65 77.5(2)
O51 Ce1 O65 133.3(2)
O41 Ce1 O65 147.0(2)
O61 Ce1 O65 67.7(2)
O45 Ce1 O65 130.0(2)
O55 Ce1 N1 141.4(2)
O51 Ce1 N1 129.49(17)
O41 Ce1 N1 84.5(2)
O61 Ce1 N1 86.37(19)
O45 Ce1 N1 143.1(2)
O65 Ce1 N1 65.47(17)
O55 Ce1 N21 127.27(17)
O51 Ce1 N21 137.8(2)
O41 Ce1 N21 65.16(17)
O61 Ce1 N21 148.7(2)
O45 Ce1 N21 81.2(2)
O65 Ce1 N21 88.7(2)
N1 Ce1 N21 64.59(17)
O55 Ce1 N11 129.67(18)
O51 Ce1 N11 72.59(17)
O41 Ce1 N11 63.9(2)
O61 Ce1 N11 66.90(19)
O45 Ce1 N11 123.5(2)
O65 Ce1 N11 106.4(2)
N1 Ce1 N11 57.04(17)
N21 Ce1 N11 103.06(17)
O55 Ce1 N31 71.97(18)
O51 Ce1 N31 131.01(18)
O41 Ce1 N31 111.38(19)
O61 Ce1 N31 122.4(2)
O45 Ce1 N31 70.3(2)
O65 Ce1 N31 63.6(2)
N1 Ce1 N31 99.46(18)
N21 Ce1 N31 56.56(16)
N11 Ce1 N31 155.65(18)
N4 C5 N1 123.0(6)
N4 C5 C6 119.8(6)
N1 C5 C6 117.1(6)
N11 C6 C7 123.6(7)
N11 C6 C5 115.1(6)
C7 C6 C5 121.2(6)
C6 C7 C8 118.9(7)
C6 C7 H7 120.6
C8 C7 H7 120.6
C9 C8 C7 117.8(7)
C9 C8 H8 121.1
C7 C8 H8 121.1
C8 C9 C10 120.0(7)
C8 C9 Br9 122.3(6)
C10 C9 Br9 117.7(6)
N11 C10 C9 122.4(7)
N11 C10 H10 118.8
C9 C10 H10 118.8
N24 C25 N21 123.5(6)
N24 C25 C26 119.5(6)
N21 C25 C26 117.0(6)
N31 C26 C27 124.5(7)
N31 C26 C25 115.2(6)
C27 C26 C25 120.3(7)
C26 C27 C28 117.6(8)
C26 C27 H27 121.2
C28 C27 H27 121.2
C29 C28 C27 117.7(7)
C29 C28 H28 121.1
C27 C28 H28 121.1
C28 C29 C30 121.4(7)
C28 C29 Br29 122.3(6)
C30 C29 Br29 116.3(7)
N31 C30 C29 120.9(8)
N31 C30 H30 119.5
C29 C30 H30 119.5
O41 C42 C43 126.6(11)
O41 C42 C46 114.3(13)
C43 C42 C46 119.1(11)
C44 C43 C42 122.5(10)
C44 C43 H43 118.8
C42 C43 H43 118.8
O45 C44 C43 129.0(12)
O45 C44 C47 111.7(15)
C43 C44 C47 119.2(13)
F41 C46 F42 108.0(9)
F41 C46 F43 106.4(10)
F42 C46 F43 106.1(16)
F41 C46 C42 114.0(15)
F42 C46 C42 112.3(10)
F43 C46 C42 109.5(8)
F46 C47 F45 108(2)
F46 C47 F44 110(2)
F45 C47 F44 102.6(18)
F46 C47 C44 114.3(16)
F45 C47 C44 110.5(17)
F44 C47 C44 111.3(18)
O51 C52 C53 128.6(9)
O51 C52 C56 112.1(10)
C53 C52 C56 119.3(9)
C54 C53 C52 122.8(8)
C54 C53 H53 118.6
C52 C53 H53 118.6
O55 C54 C53 128.0(9)
O55 C54 C57 113.1(10)
C53 C54 C57 118.8(9)
F52 C56 F51 109(2)
F52 C56 F53 108.1(13)
F51 C56 F53 106.6(15)
F52 C56 C52 111.8(12)
F51 C56 C52 110.0(13)
F53 C56 C52 110.8(14)
F55 C57 F54 108.7(18)
F55 C57 F56 106.3(18)
F54 C57 F56 103.8(14)
F55 C57 C54 111.7(14)
F54 C57 C54 114.7(12)
F56 C57 C54 111.1(14)
O61 C62 C63 128.1(11)
O61 C62 C66 114.1(13)
C63 C62 C66 117.8(11)
C62 C63 C64 121.6(9)
C62 C63 H63 119.2
C64 C63 H63 119.2
O65 C64 C63 127.3(11)
O65 C64 C67 111.7(12)
C63 C64 C67 121.0(11)
F62 C66 F63 110.2(15)
F62 C66 F61 102(2)
F63 C66 F61 104.9(18)
F62 C66 C62 114.3(13)
F63 C66 C62 114.3(16)
F61 C66 C62 110.2(14)
F66 C67 F65 113.3(19)
F66 C67 F64 106.9(11)
F65 C67 F64 103.6(12)
F66 C67 C64 114.3(11)
F65 C67 C64 109.5(9)
F64 C67 C64 108.7(15)
C5 N1 S2 113.9(5)
C5 N1 Ce1 120.2(4)
S2 N1 Ce1 122.8(3)
C5 N4 S3 114.1(5)
C10 N11 C6 117.2(6)
C10 N11 Ce1 119.6(4)
C6 N11 Ce1 121.1(5)
C25 N21 S22 114.0(5)
C25 N21 Ce1 120.9(4)
S22 N21 Ce1 121.0(3)
C25 N24 S23 113.7(5)
C26 N31 C30 117.7(6)
C26 N31 Ce1 122.4(4)
C30 N31 Ce1 118.2(5)
C42 O41 Ce1 133.9(8)
C44 O45 Ce1 132.8(7)
C52 O51 Ce1 134.7(7)
C54 O55 Ce1 135.7(6)
C62 O61 Ce1 133.8(7)
C64 O65 Ce1 133.0(8)
N1 S2 S3 94.0(2)
N4 S3 S2 95.0(2)
N21 S22 S23 93.9(2)
N24 S23 S22 94.9(2)

loop_
_geom_bond_atom_site_label_1
_geom_bond_atom_site_label_2
_geom_bond_distance
Ce1 O55 2.448(5)
Ce1 O51 2.477(6)
Ce1 O41 2.486(5)
Ce1 O61 2.490(5)
Ce1 O45 2.494(6)
Ce1 O65 2.497(6)
Ce1 N1 2.790(5)
Ce1 N21 2.797(5)
Ce1 N11 2.803(5)
Ce1 N31 2.827(6)
C5 N4 1.318(9)
C5 N1 1.353(8)
C5 C6 1.484(10)
C6 N11 1.344(9)
C6 C7 1.376(10)
C7 C8 1.386(11)
C7 H7 0.9500
C8 C9 1.376(11)
C8 H8 0.9500
C9 C10 1.384(10)
C9 Br9 1.883(8)
C10 N11 1.337(10)
C10 H10 0.9500
C25 N24 1.312(9)
C25 N21 1.340(8)
C25 C26 1.492(9)
C26 N31 1.320(9)
C26 C27 1.382(10)
C27 C28 1.401(12)
C27 H27 0.9500
C28 C29 1.366(13)
C28 H28 0.9500
C29 C30 1.376(12)
C29 Br29 1.892(8)
C30 N31 1.356(9)
C30 H30 0.9500
C42 O41 1.284(12)
C42 C43 1.38(2)
C42 C46 1.510(18)
C43 C44 1.34(2)
C43 H43 0.9500
C44 O45 1.240(14)
C44 C47 1.56(2)
C46 F41 1.315(16)
C46 F42 1.318(18)
C46 F43 1.341(16)
C47 F46 1.22(3)
C47 F45 1.25(2)
C47 F44 1.27(2)
C52 O51 1.251(11)
C52 C53 1.375(15)
C52 C56 1.577(16)
C53 C54 1.366(16)
C53 H53 0.9500
C54 O55 1.265(11)
C54 C57 1.526(15)
C56 F52 1.252(15)
C56 F51 1.28(3)
C56 F53 1.327(17)
C57 F55 1.20(2)
C57 F54 1.292(16)
C57 F56 1.307(19)
C62 O61 1.249(12)
C62 C63 1.363(19)
C62 C66 1.531(19)
C63 C64 1.386(19)
C63 H63 0.9500
C64 O65 1.286(12)
C64 C67 1.547(18)
C66 F62 1.214(18)
C66 F63 1.275(17)
C66 F61 1.30(3)
C67 F66 1.236(18)
C67 F65 1.302(15)
C67 F64 1.369(17)
N1 S2 1.639(6)
N4 S3 1.633(6)
N21 S22 1.639(5)
N24 S23 1.641(6)
S2 S3 2.090(2)
S22 S23 2.086(2)
